data_4517086
loop_
_publ_author_name
'Kerr, Andrew T.'
'Cahill, Christopher L.'

_publ_section_title
;
 Postsynthetic Rearrangement/Metalation as a Route to Bimetallic Uranyl
 Coordination Polymers: Syntheses, Structures, and Luminescence
;
_journal_issue 4
_journal_name_full 'Crystal Growth &amp; Design'
_journal_page_first 1914
_journal_paper_doi 10.1021/cg500050q
_journal_volume 14
_journal_year 2014
_chemical_formula_sum 'C36 H32 Cu2 N6 O18 U'
_chemical_formula_weight 1201.78
_space_group_crystal_system orthorhombic
_space_group_IT_number 64
_space_group_name_Hall '-C 2ac 2'
_space_group_name_H-M_alt 'C m c e'
_symmetry_cell_setting orthorhombic
_symmetry_Int_Tables_number 64
_symmetry_space_group_name_H-M 'C m c e'
_atom_sites_solution_hydrogens mixed
_audit_creation_method SHELXL-2013
_cell_angle_alpha 90
_cell_angle_beta 90
_cell_angle_gamma 90
_cell_formula_units_Z 4
_cell_length_a 27.122(4)
_cell_length_b 11.1223(15)
_cell_length_c 13.5430(18)
_cell_measurement_reflns_used 22315
_cell_measurement_temperature 100(2)
_cell_measurement_theta_max 51.815
_cell_measurement_theta_min 4.954
_cell_volume 4085.4(10)
_computing_cell_refinement 'SAINT, Bruker-AXS'
_computing_data_collection 'APEX, Bruker-AXS'
_computing_data_reduction 'SAINT, Bruker-AXS'
_computing_molecular_graphics 'Crystal Maker (Palmer, 2009)'
_computing_structure_refinement 'SHELXL-2013 (Sheldrick, 2013)'
_computing_structure_solution 'SIR92 (Gualardi, 1993)'
_diffrn_ambient_temperature 100(2)
_diffrn_measured_fraction_theta_full 0.999
_diffrn_measured_fraction_theta_max 0.957
_diffrn_measurement_device_type 'Bruker APEXII CCD'
_diffrn_measurement_method 'omega scans'
_diffrn_radiation_probe x-ray
_diffrn_radiation_type MoK\a
_diffrn_radiation_wavelength 0.71073
_diffrn_reflns_av_R_equivalents 0.0637
_diffrn_reflns_av_unetI/netI 0.0431
_diffrn_reflns_Laue_measured_fraction_full 0.999
_diffrn_reflns_Laue_measured_fraction_max 0.957
_diffrn_reflns_limit_h_max 37
_diffrn_reflns_limit_h_min -37
_diffrn_reflns_limit_k_max 14
_diffrn_reflns_limit_k_min -15
_diffrn_reflns_limit_l_max 18
_diffrn_reflns_limit_l_min -18
_diffrn_reflns_number 21219
_diffrn_reflns_point_group_measured_fraction_full 0.999
_diffrn_reflns_point_group_measured_fraction_max 0.957
_diffrn_reflns_theta_full 25.500
_diffrn_reflns_theta_max 30.200
_diffrn_reflns_theta_min 2.486
_diffrn_source 'Fine focus sealed tube'
_diffrn_source_type 'Bruker ApexII'
_exptl_absorpt_coefficient_mu 5.071
_exptl_absorpt_correction_T_max 0.7460
_exptl_absorpt_correction_T_min 0.6192
_exptl_absorpt_correction_type empirical
_exptl_absorpt_process_details 'SADABS, G. Sheldrick (1999)'
_exptl_crystal_colour blue
_exptl_crystal_density_diffrn 1.954
_exptl_crystal_description prisim
_exptl_crystal_F_000 2336
_exptl_crystal_recrystallization_method hydrothermal
_exptl_crystal_size_max 0.25
_exptl_crystal_size_mid 0.25
_exptl_crystal_size_min 0.10
_refine_diff_density_max 1.974
_refine_diff_density_min -1.949
_refine_diff_density_rms 0.188
_refine_ls_extinction_method none
_refine_ls_goodness_of_fit_ref 0.987
_refine_ls_hydrogen_treatment mixed
_refine_ls_matrix_type full
_refine_ls_number_parameters 155
_refine_ls_number_reflns 2963
_refine_ls_number_restraints 1
_refine_ls_restrained_S_all 0.987
_refine_ls_R_factor_all 0.0666
_refine_ls_R_factor_gt 0.0364
_refine_ls_shift/su_max 0.000
_refine_ls_shift/su_mean 0.000
_refine_ls_structure_factor_coef Fsqd
_refine_ls_weighting_details 'w=1/[\s^2^(Fo^2^)+(0.0541P)^2^+24.5133P] where P=(Fo^2^+2Fc^2^)/3'
_refine_ls_weighting_scheme calc
_refine_ls_wR_factor_gt 0.0910
_refine_ls_wR_factor_ref 0.1057
_reflns_Friedel_coverage 0.000
_reflns_number_gt 1929
_reflns_number_total 2963
_reflns_threshold_expression 'I > 2\s(I)'
_cod_data_source_file cg500050q_si_002.cif
_cod_data_source_block Compound_3
_cod_original_cell_volume 4085.4(9)
_cod_original_sg_symbol_Hall '-C 2bc 2'
_cod_original_sg_symbol_H-M 'C m c a'
_cod_database_code 4517086
_shelx_space_group_comment
;
The symmetry employed for this shelxl refinement is uniquely defined
by the following loop, which should always be used as a source of
symmetry information in preference to the above space-group names.
They are only intended as comments.
;
_shelxl_version_number 2013-4

loop_
_space_group_symop_operation_xyz
'x, y, z'
'-x, -y+1/2, z+1/2'
'x, -y, -z'
'-x+1/2, y, -z+1/2'
'x+1/2, y+1/2, z'
'-x+1/2, -y+1, z+1/2'
'x+1/2, -y+1/2, -z'
'-x+1, y+1/2, -z+1/2'
'-x, -y, -z'
'x, y-1/2, -z-1/2'
'-x, y, z'
'x-1/2, -y, z-1/2'
'-x+1/2, -y+1/2, -z'
'x+1/2, y, -z-1/2'
'-x+1/2, y+1/2, z'
'x, -y+1/2, z-1/2'

loop_
_atom_site_label
_atom_site_type_symbol
_atom_site_fract_x
_atom_site_fract_y
_atom_site_fract_z
_atom_site_U_iso_or_equiv
_atom_site_adp_type
_atom_site_occupancy
_atom_site_site_symmetry_order
_atom_site_calc_flag
_atom_site_refinement_flags_posn
_atom_site_refinement_flags_adp
_atom_site_refinement_flags_occupancy
_atom_site_disorder_assembly
_atom_site_disorder_group
C1 C 0.3947(2) 0.0000 0.5000 0.0179(12) Uani 1 2 d S T P . .
C2 C 0.3398(2) 0.0000 0.5000 0.0139(11) Uani 1 2 d S T P . .
C3 C 0.31344(18) 0.0983(5) 0.5358(4) 0.0219(10) Uani 1 1 d . . . . .
H3 H 0.3297 0.1659 0.5595 0.026 Uiso 1 1 calc R U . . .
C4 C 0.26220(17) 0.0928(4) 0.5351(4) 0.0193(9) Uani 1 1 d . . . . .
H4 H 0.2447 0.1577 0.5607 0.023 Uiso 1 1 calc R U . . .
C5 C 0.11585(18) 0.1732(4) 0.6263(3) 0.0155(9) Uani 1 1 d . . . . .
C6 C 0.12324(17) -0.2427(4) 0.7873(3) 0.0155(9) Uani 1 1 d . . . . .
C7 C 0.08697(19) -0.2315(4) 0.7161(4) 0.0232(10) Uani 1 1 d . . . . .
H7 H 0.0570 -0.2713 0.7229 0.028 Uiso 1 1 calc R U . . .
C8 C 0.09636(19) -0.1589(5) 0.6334(4) 0.0224(10) Uani 1 1 d . . . . .
H8 H 0.0722 -0.1516 0.5849 0.027 Uiso 1 1 calc R U . . .
C9 C 0.16693(18) -0.1789(4) 0.7749(4) 0.0232(11) Uani 1 1 d . . . . .
H9 H 0.1918 -0.1841 0.8219 0.028 Uiso 1 1 calc R U . . .
C10 C 0.17295(18) -0.1080(5) 0.6924(4) 0.0220(10) Uani 1 1 d . . . . .
H10 H 0.2019 -0.0640 0.6854 0.026 Uiso 1 1 calc R U . . .
N1 N 0.23691(18) 0.0000 0.5000 0.0144(10) Uani 1 2 d S T P A .
N2 N 0.13866(14) -0.1002(3) 0.6223(3) 0.0167(8) Uani 1 1 d . . . . .
O1 O 0.5000 0.0403(5) 0.6253(4) 0.0258(11) Uani 1 2 d S T P . .
O2 O 0.41730(12) 0.0976(3) 0.4898(3) 0.0220(7) Uani 1 1 d . . . . .
O3 O 0.15615(12) 0.1418(3) 0.5843(2) 0.0147(6) Uani 1 1 d . . . . .
O4 O 0.07437(11) 0.1378(3) 0.6032(2) 0.0173(7) Uani 1 1 d . . . . .
OW1 O 0.5000 0.2127(5) 0.4505(5) 0.0307(13) Uani 1 2 d DS T P . .
Cu1 Cu 0.15120(3) 0.0000 0.5000 0.01170(15) Uani 1 2 d S T P . .
U1 U 0.5000 0.0000 0.5000 0.01411(11) Uani 1 4 d S T P . .
OW2A O 0.0846(6) 0.0000 0.5000 0.100(5) Uani 0.770(13) 2 d S T P A 1
OW2B O 0.0000 0.0000 0.5000 0.100(5) Uani 0.46(3) 4 d S T P A 2
HW1B H 0.4727(17) 0.246(6) 0.419(5) 0.07(2) Uiso 1 1 d D . . . .

loop_
_atom_site_aniso_label
_atom_site_aniso_U_11
_atom_site_aniso_U_22
_atom_site_aniso_U_33
_atom_site_aniso_U_23
_atom_site_aniso_U_13
_atom_site_aniso_U_12
C1 0.019(3) 0.015(3) 0.020(3) 0.002(3) 0.000 0.000
C2 0.014(2) 0.013(3) 0.015(3) 0.001(3) 0.000 0.000
C3 0.018(2) 0.016(2) 0.032(3) -0.005(2) -0.002(2) 0.0007(19)
C4 0.017(2) 0.016(2) 0.025(2) 0.000(2) 0.0035(19) 0.0010(18)
C5 0.027(2) 0.0081(19) 0.011(2) 0.0014(16) -0.0037(19) 0.0043(18)
C6 0.021(2) 0.014(2) 0.0115(19) -0.0017(16) 0.0035(18) 0.0039(18)
C7 0.022(2) 0.025(3) 0.022(2) 0.005(2) 0.003(2) -0.004(2)
C8 0.020(2) 0.029(3) 0.018(2) 0.000(2) -0.001(2) 0.000(2)
C9 0.025(3) 0.023(2) 0.022(3) 0.007(2) 0.000(2) -0.004(2)
C10 0.021(3) 0.024(3) 0.021(2) 0.002(2) -0.0007(19) -0.005(2)
N1 0.012(2) 0.016(2) 0.015(2) 0.001(2) 0.000 0.000
N2 0.0185(19) 0.0108(18) 0.021(2) -0.0027(15) 0.0003(16) 0.0013(15)
O1 0.023(3) 0.028(3) 0.025(3) -0.003(2) 0.000 0.000
O2 0.0133(14) 0.0139(16) 0.039(2) 0.0038(15) 0.0020(14) -0.0012(12)
O3 0.0199(16) 0.0092(14) 0.0152(15) -0.0035(12) -0.0024(13) 0.0006(12)
O4 0.0160(16) 0.0158(16) 0.0201(16) -0.0004(13) -0.0043(13) 0.0015(13)
OW1 0.015(3) 0.016(3) 0.060(4) 0.013(3) 0.000 0.000
Cu1 0.0154(3) 0.0093(3) 0.0103(3) 0.0000(3) 0.000 0.000
U1 0.01090(15) 0.01226(16) 0.01918(17) -0.00001(16) 0.000 0.000
OW2A 0.108(11) 0.122(12) 0.070(8) -0.002(6) 0.000 0.000
OW2B 0.108(11) 0.122(12) 0.070(8) -0.002(6) 0.000 0.000

loop_
_atom_type_symbol
_atom_type_description
_atom_type_scat_dispersion_real
_atom_type_scat_dispersion_imag
_atom_type_scat_source
C C 0.0033 0.0016 'International Tables Vol C Tables 4.2.6.8 and 6.1.1.4'
H H 0.0000 0.0000 'International Tables Vol C Tables 4.2.6.8 and 6.1.1.4'
N N 0.0061 0.0033 'International Tables Vol C Tables 4.2.6.8 and 6.1.1.4'
O O 0.0106 0.0060 'International Tables Vol C Tables 4.2.6.8 and 6.1.1.4'
Cu Cu 0.3201 1.2651 'International Tables Vol C Tables 4.2.6.8 and 6.1.1.4'
U U -9.6767 9.6646 'International Tables Vol C Tables 4.2.6.8 and 6.1.1.4'

loop_
_geom_angle_atom_site_label_1
_geom_angle_atom_site_label_2
_geom_angle_atom_site_label_3
_geom_angle
_geom_angle_site_symmetry_1
_geom_angle_site_symmetry_3
O2 C1 O2 121.5(6) 3_556 .
O2 C1 C2 119.3(3) 3_556 .
O2 C1 C2 119.3(3) . .
O2 C1 U1 60.7(3) 3_556 .
O2 C1 U1 60.7(3) . .
C2 C1 U1 180.0 . .
C3 C2 C3 118.3(6) 3_556 .
C3 C2 C1 120.9(3) 3_556 .
C3 C2 C1 120.9(3) . .
C4 C3 C2 118.4(5) . .
C4 C3 H3 120.8 . .
C2 C3 H3 120.8 . .
N1 C4 C3 123.5(5) . .
N1 C4 H4 118.2 . .
C3 C4 H4 118.2 . .
O4 C5 O3 125.4(4) . .
O4 C5 C6 121.0(4) . 10_567
O3 C5 C6 113.6(4) . 10_567
C7 C6 C9 118.4(5) . .
C7 C6 C5 120.1(4) . 10_557
C9 C6 C5 121.4(4) . 10_557
C6 C7 C8 118.6(5) . .
C6 C7 H7 120.7 . .
C8 C7 H7 120.7 . .
N2 C8 C7 122.0(5) . .
N2 C8 H8 119.0 . .
C7 C8 H8 119.0 . .
C10 C9 C6 119.4(5) . .
C10 C9 H9 120.3 . .
C6 C9 H9 120.3 . .
N2 C10 C9 122.2(5) . .
N2 C10 H10 118.9 . .
C9 C10 H10 118.9 . .
C4 N1 C4 117.8(5) 3_556 .
C4 N1 Cu1 121.1(3) 3_556 .
C4 N1 Cu1 121.1(3) . .
C8 N2 C10 119.4(4) . .
C8 N2 Cu1 120.5(3) . .
C10 N2 Cu1 120.1(3) . .
C1 O2 U1 93.3(3) . .
C5 O3 Cu1 114.9(3) . .
U1 OW1 HW1B 120(4) . .
OW2A Cu1 O3 93.95(9) . .
OW2A Cu1 O3 93.95(9) . 3_556
O3 Cu1 O3 172.10(19) . 3_556
OW2A Cu1 N2 80.33(11) . 3_556
O3 Cu1 N2 92.59(14) . 3_556
O3 Cu1 N2 88.73(14) 3_556 3_556
OW2A Cu1 N2 80.34(11) . .
O3 Cu1 N2 88.73(14) . .
O3 Cu1 N2 92.59(14) 3_556 .
N2 Cu1 N2 160.7(2) 3_556 .
OW2A Cu1 N1 180.0 . .
O3 Cu1 N1 86.05(9) . .
O3 Cu1 N1 86.05(9) 3_556 .
N2 Cu1 N1 99.67(11) 3_556 .
N2 Cu1 N1 99.66(11) . .
O1 U1 O1 180.0 9_656 .
O1 U1 OW1 89.0(2) 9_656 .
O1 U1 OW1 91.0(2) . .
O1 U1 OW1 91.0(2) 9_656 9_656
O1 U1 OW1 89.0(2) . 9_656
OW1 U1 OW1 180.0 . 9_656
O1 U1 O2 93.28(11) 9_656 .
O1 U1 O2 86.72(11) . .
OW1 U1 O2 64.31(8) . .
OW1 U1 O2 115.69(8) 9_656 .
O1 U1 O2 93.28(11) 9_656 11_655
O1 U1 O2 86.72(11) . 11_655
OW1 U1 O2 64.31(8) . 11_655
OW1 U1 O2 115.69(8) 9_656 11_655
O2 U1 O2 127.99(15) . 11_655
O1 U1 O2 86.72(11) 9_656 3_556
O1 U1 O2 93.28(11) . 3_556
OW1 U1 O2 115.69(8) . 3_556
OW1 U1 O2 64.31(8) 9_656 3_556
O2 U1 O2 52.01(15) . 3_556
O2 U1 O2 180.00(6) 11_655 3_556
O1 U1 O2 86.72(11) 9_656 9_656
O1 U1 O2 93.28(11) . 9_656
OW1 U1 O2 115.69(8) . 9_656
OW1 U1 O2 64.31(8) 9_656 9_656
O2 U1 O2 180.0 . 9_656
O2 U1 O2 52.01(15) 11_655 9_656
O2 U1 O2 127.99(15) 3_556 9_656
O1 U1 C1 90.0 9_656 9_656
O1 U1 C1 90.000(1) . 9_656
OW1 U1 C1 90.0 . 9_656
OW1 U1 C1 90.0 9_656 9_656
O2 U1 C1 154.00(8) . 9_656
O2 U1 C1 26.00(8) 11_655 9_656
O2 U1 C1 154.00(8) 3_556 9_656
O2 U1 C1 26.00(8) 9_656 9_656
O1 U1 C1 90.000 9_656 .
O1 U1 C1 90.000 . .
OW1 U1 C1 90.0 . .
OW1 U1 C1 90.0 9_656 .
O2 U1 C1 26.00(8) . .
O2 U1 C1 154.00(8) 11_655 .
O2 U1 C1 26.00(8) 3_556 .
O2 U1 C1 154.00(8) 9_656 .
C1 U1 C1 180.0 9_656 .

loop_
_geom_bond_atom_site_label_1
_geom_bond_atom_site_label_2
_geom_bond_distance
_geom_bond_site_symmetry_2
C1 O2 1.254(5) 3_556
C1 O2 1.254(5) .
C1 C2 1.489(9) .
C1 U1 2.856(6) .
C2 C3 1.393(6) 3_556
C2 C3 1.393(6) .
C3 C4 1.391(7) .
C3 H3 0.9300 .
C4 N1 1.328(5) .
C4 H4 0.9300 .
C5 O4 1.232(5) .
C5 O3 1.281(5) .
C5 C6 1.511(6) 10_567
C6 C7 1.383(7) .
C6 C9 1.391(6) .
C6 C5 1.511(6) 10_557
C7 C8 1.405(7) .
C7 H7 0.9300 .
C8 N2 1.328(6) .
C8 H8 0.9300 .
C9 C10 1.378(7) .
C9 H9 0.9300 .
C10 N2 1.332(6) .
C10 H10 0.9300 .
N1 C4 1.328(5) 3_556
N1 Cu1 2.325(5) .
N2 Cu1 2.025(4) .
O1 U1 1.755(5) .
O2 U1 2.496(3) .
O3 Cu1 1.951(3) .
OW1 U1 2.459(5) .
OW1 HW1B 0.93(2) .
Cu1 OW2A 1.806(16) .
Cu1 O3 1.951(3) 3_556
Cu1 N2 2.025(4) 3_556
U1 O1 1.755(5) 9_656
U1 OW1 2.459(5) 9_656
U1 O2 2.496(3) 11_655
U1 O2 2.496(3) 3_556
U1 O2 2.496(3) 9_656
U1 C1 2.856(6) 9_656
